data_2005759
loop_
_publ_author_name
'Raj, S. S. S.'
'Ponnuswamy, M. N.'
'Shanmugam, G.'
'Nanjundan, S.'

_publ_section_title
;
 1-(2-Naphthyl)-3-(4-nitrophenyl)prop-2-en-1-one
;
_journal_issue 12
_journal_name_full 'Acta Crystallographica Section C'
_journal_page_first 3145
_journal_page_last 3146
_journal_paper_doi 10.1107/S0108270196009377
_journal_volume 52
_journal_year 1996
_chemical_formula_sum 'C19 H13 N O3'
_chemical_formula_weight 303.32
_space_group_IT_number 2
_symmetry_cell_setting triclinic
_symmetry_space_group_name_Hall '-P 1'
_symmetry_space_group_name_H-M 'P -1'
_atom_type_scat_source IntTabIV
_cell_angle_alpha 101.44(3)
_cell_angle_beta 91.93(3)
_cell_angle_gamma 86.93(4)
_cell_formula_units_Z 2
_cell_length_a 6.060(2)
_cell_length_b 7.185(3)
_cell_length_c 16.872(6)
_cell_measurement_reflns_used 13
_cell_measurement_temperature 298
_cell_measurement_theta_max 26
_cell_measurement_theta_min 18
_cell_volume 718.8(5)
_computing_cell_refinement SDP
_computing_data_collection 'SDP (Frenz, 1978)'
_computing_data_reduction SDP
_computing_molecular_graphics 'Pluto (Motherwell & Clegg, 1978)'
_computing_publication_material 'PARST (Nardelli, 1983), ORTEP (Johnson, 1992)'
_computing_structure_refinement 'SHELX76 (Sheldrick, 1976)'
_computing_structure_solution 'SHELXS86 (Sheldrick, 1985)'
_diffrn_measurement_device 'Enraf-Nonius CAD-4'
_diffrn_measurement_method '\w/2\q scans'
_diffrn_radiation_type CuK\a
_diffrn_radiation_wavelength 1.54184
_diffrn_reflns_av_R_equivalents 0.034
_diffrn_reflns_limit_h_max 7
_diffrn_reflns_limit_h_min -7
_diffrn_reflns_limit_k_max 8
_diffrn_reflns_limit_k_min 0
_diffrn_reflns_limit_l_max 20
_diffrn_reflns_limit_l_min -20
_diffrn_reflns_number 2732
_diffrn_reflns_theta_max 70
_diffrn_standards_decay_% 1.2
_diffrn_standards_interval_count 200
_diffrn_standards_interval_time 120
_diffrn_standards_number 3
_exptl_absorpt_coefficient_mu 0.738
_exptl_absorpt_correction_T_max 0.973
_exptl_absorpt_correction_T_min 0.832
_exptl_absorpt_correction_type 'empirical, \y scans (North, Phillips & Mathews, 1968)'
_exptl_crystal_colour 'pale yellow'
_exptl_crystal_density_diffrn 1.40
_exptl_crystal_density_meas ?
_exptl_crystal_description needle
_exptl_crystal_size_max 0.25
_exptl_crystal_size_mid 0.22
_exptl_crystal_size_min 0.16
_refine_diff_density_max 0.24
_refine_diff_density_min 0.15
_refine_ls_extinction_method none
_refine_ls_goodness_of_fit_obs 2.16
_refine_ls_hydrogen_treatment refall
_refine_ls_number_parameters 260
_refine_ls_number_reflns 2128
_refine_ls_R_factor_obs 0.058
_refine_ls_shift/esd_max 0.012
_refine_ls_structure_factor_coef F
_refine_ls_weighting_details 'w = 1/[\s^2^(F)+0.0001F^2^]'
_refine_ls_weighting_scheme calc
_refine_ls_wR_factor_obs 0.064
_reflns_number_observed 2128
_reflns_number_total 2531
_reflns_observed_criterion I>3\s(I)
_cod_data_source_file de1029.cif
_cod_data_source_block de1029a
_cod_depositor_comments
;
The following automatic conversions were performed:

'_exptl_crystal_density_meas' value 'not measured' was changed to '?'
- the value is perceived as not measured.

Automatic conversion script
Id: cif_fix_values 3008 2015-01-20 13:52:24Z robertas 

The following automatic conversions were performed:

'_refine_ls_weighting_scheme' value '1/[\s^2^(F)+0.0001F^2^]' was
changed to 'calc'. New tag '_refine_ls_weighting_details' was
created. The value of the new tag was set to 'w =
1/[\s^2^(F)+0.0001F^2^]'.

Automatic conversion script
Id: cif_fix_values 3143 2015-03-26 13:38:13Z robertas 
;
_cod_database_code 2005759

loop_
_symmetry_equiv_pos_as_xyz
x,y,z
-x,-y,-z

loop_
_atom_site_label
_atom_site_fract_x
_atom_site_fract_y
_atom_site_fract_z
_atom_site_B_iso_or_equiv
C1 -0.0332(4) 0.6851(3) -0.1474(1) 3.69(5)
C2 0.1102(4) 0.7424(4) -0.0838(1) 3.90(7)
C3 0.3179(4) 0.8086(4) -0.0991(2) 4.38(9)
C4 0.3719(4) 0.8180(4) -0.1754(2) 4.31(8)
C5 0.2279(4) 0.7591(3) -0.2421(2) 3.81(5)
C6 0.2807(5) 0.7640(4) -0.3232(2) 4.52(9)
C7 0.1364(5) 0.7027(4) -0.3852(2) 4.89(9)
C8 -0.0675(5) 0.6332(4) -0.3704(2) 4.63(8)
C9 -0.1236(4) 0.6250(4) -0.2942(1) 3.95(7)
C10 0.0204(4) 0.6891(3) -0.2274(1) 3.58(5)
C11 0.0376(5) 0.7388(4) -0.0007(2) 4.35(8)
C12 0.2071(5) 0.7439(4) 0.0657(2) 4.50(8)
C13 0.1458(4) 0.7928(4) 0.1417(2) 4.06(8)
C14 0.2818(4) 0.7946(3) 0.2153(1) 3.57(5)
C15 0.1858(4) 0.8666(4) 0.2893(1) 3.86(7)
C16 0.2963(4) 0.8632(4) 0.3613(1) 3.82(7)
C17 0.5114(4) 0.7896(3) 0.3582(1) 3.63(5)
C18 0.6164(4) 0.7198(3) 0.2863(1) 3.84(5)
C19 0.4996(4) 0.7211(4) 0.2154(1) 3.98(7)
O20 -0.1580(3) 0.7293(3) 0.0126(1) 5.75(7)
N21 0.6327(4) 0.7858(3) 0.4350(1) 4.54(6)
O22 0.8326(3) 0.7908(4) 0.4358(1) 6.32(7)
O23 0.5273(4) 0.7800(4) 0.4941(1) 6.82(7)
H1 -0.169(4) 0.646(3) -0.134(1) .039(7)
H3 0.428(6) 0.839(5) -0.058(2) .046(2)
H4 0.502(4) 0.861(4) -0.185(2) .047(8)
H6 0.397(6) 0.751(5) -0.339(2) .112(3)
H7 0.176(6) 0.713(5) -0.440(2) .060(3)
H8 -0.162(4) 0.596(4) -0.409(2) .052(7)
H9 -0.265(4) 0.580(4) -0.285(1) .051(7)
H12 0.365(4) 0.696(4) 0.044(1) .115(7)
H13 -0.014(4) 0.840(4) 0.157(1) .081(7)
H15 0.039(5) 0.913(4) 0.289(2) .045(9)
H16 0.233(4) 0.914(4) 0.414(2) .052(8)
H18 0.760(5) 0.672(4) 0.287(2) .052(9)
H19 0.564(4) 0.677(3) 0.171(1) .036(7)

loop_
_geom_angle_atom_site_label_1
_geom_angle_atom_site_label_2
_geom_angle_atom_site_label_3
_geom_angle
_geom_angle_publ_flag
C2 C11 O20 120.4(3) yes
C2 C11 C12 119.1(4) yes
C12 C11 O20 120.5(3) yes
C11 C12 C13 119.5(7) yes
C12 C13 C14 128.2(4) yes
C13 C14 C19 123.7(4) yes
C13 C14 C15 118.2(3) yes
C15 C14 C19 118.1(3) yes
C2 C1 C10 121.8(3) no
C1 C2 C11 118.30(10) no
C1 C2 C3 119.1(3) no
C3 C2 C11 122.6(2) no
C2 C3 C4 120.4(3) no
C3 C4 C5 121.8(5) no
C4 C5 C10 118.2(3) no
C4 C5 C6 123.3(5) no
C6 C5 C10 118.5(3) no
C5 C6 C7 120.6(7) no
C6 C7 C8 120.6(4) no
C7 C8 C9 120.7(5) no
C8 C9 C10 120.8(3) no
C5 C10 C9 118.8(7) no
C1 C10 C9 122.5(3) no
C1 C10 C5 118.8(6) no
C14 C15 C16 122.1(3) no
C15 C16 C17 117.6(3) no
C16 C17 N21 118.3(3) no
C16 C17 C18 122.7(7) no
C18 C17 N21 119.1(3) no
C17 C18 C19 118.3(4) no
C14 C19 C18 121.3(3) no
C17 N21 O23 118.2(2) no
C17 N21 O22 118.2(2) no
O22 N21 O23 123.6(3) no
C10 C1 H1 122.0(10) no
C2 C1 H1 116.0(10) no
C2 C3 H3 122(2) no
C4 C3 H3 117(2) no
C3 C4 H4 120(2) no
C5 C4 H4 118(2) no
C5 C6 H6 124(3) no
C7 C6 H6 109(3) no
C6 C7 H7 118(2) no
C8 C7 H7 121(2) no
C7 C8 H8 121(2) no
C9 C8 H8 118(2) no
C8 C9 H9 120.0(10) no
C10 C9 H9 120.0(10) no
C11 C12 H12 112.0(10) no
C13 C12 H12 128.0(10) no
C12 C13 H13 122.0(10) no
C14 C13 H13 110.0(10) no
C14 C15 H15 118(2) no
C16 C15 H15 120(2) no
C15 C16 H16 124(2) no
C17 C16 H16 119(2) no
C17 C18 H18 120(2) no
C19 C18 H18 122(2) no
C18 C19 H19 118(2) no
C14 C19 H19 120.0(10) no

loop_
_geom_bond_atom_site_label_1
_geom_bond_atom_site_label_2
_geom_bond_distance
_geom_bond_publ_flag
C2 C11 1.489(4) yes
C11 C12 1.491(5) yes
C11 O20 1.222(4) yes
C12 C13 1.321(5) yes
C13 C14 1.465(4) yes
N21 O22 1.213(3) yes
N21 O23 1.211(3) yes
C1 C2 1.370(3) no
C1 C10 1.405(3) no
C2 C3 1.418(4) no
C3 C4 1.354(5) no
C4 C5 1.411(4) no
C5 C6 1.423(5) no
C5 C10 1.426(4) no
C6 C7 1.360(4) no
C7 C8 1.405(5) no
C8 C9 1.354(4) no
C9 C10 1.419(3) no
C14 C15 1.388(3) no
C14 C19 1.395(3) no
C15 C16 1.371(3) no
C16 C17 1.379(3) no
C17 C18 1.380(3) no
C17 N21 1.472(3) no
C18 C19 1.371(3) no
C1 H1 0.93(2) no
C3 H3 0.95(3) no
C4 H4 0.89(3) no
C6 H6 0.76(4) no
C7 H7 0.98(4) no
C8 H8 0.84(3) no
C9 H9 0.96(3) no
C12 H12 1.05(2) no
C13 H13 1.03(2) no
C15 H15 0.93(3) no
C16 H16 0.97(3) no
C18 H18 0.92(3) no
C19 H19 0.85(2) no

loop_
_geom_torsion_atom_site_label_1
_geom_torsion_atom_site_label_2
_geom_torsion_atom_site_label_3
_geom_torsion_atom_site_label_4
_geom_torsion
_geom_torsion_publ_flag
C1 C2 C11 C12 162.0(3) yes
C1 C2 C11 O20 -17.0(6) yes
C3 C2 C11 C12 -20.1(6) yes
C3 C2 C11 O20 160.8(4) yes
C2 C11 C12 C13 161.5(4) yes
O20 C11 C12 C13 -19.4(6) yes
C11 C12 C13 C14 175.5(4) yes
C12 C13 C14 C15 174.8(4) yes
